data_1548691
loop_
_publ_author_name
'Manuela Stefanelli'
'Sara Nardis'
'Frank R. Fronczek'
'Kevin M. Smith'
'Roberto Paolesse'

_publ_section_title
;
 Copper beta-trinitrocorrolates
;
_journal_name_full 'Journal of Porphyrins and Phthalocyanines'
_journal_page_first 440
_journal_paper_doi 10.1142/S1088424613500120
_journal_volume 17
_journal_year 2013
_chemical_formula_moiety 'C49 H44 Cu N7 O6, 1.02(C H Cl3)'
_chemical_formula_sum 'C50.02 H45.02 Cl3.06 Cu N7 O6'
_chemical_formula_weight 1012.21
_space_group_IT_number 15
_symmetry_cell_setting monoclinic
_symmetry_space_group_name_Hall '-C 2yc'
_symmetry_space_group_name_H-M 'C 1 2/c 1'
_atom_sites_solution_hydrogens geom
_atom_sites_solution_primary direct
_atom_sites_solution_secondary difmap
_cell_angle_alpha 90
_cell_angle_beta 124.292(3)
_cell_angle_gamma 90
_cell_formula_units_Z 8
_cell_length_a 23.7684(15)
_cell_length_b 27.1189(15)
_cell_length_c 19.3749(19)
_cell_measurement_reflns_used 2066
_cell_measurement_temperature 90.0(5)
_cell_measurement_theta_max 48.20
_cell_measurement_theta_min 2.89
_cell_volume 10317.7(14)
_computing_cell_refinement 'Bruker SAINT'
_computing_data_collection 'Bruker APEX2'
_computing_data_reduction 'Bruker SAINT'
_computing_molecular_graphics 'ORTEP-3 for Windows (Farrugia, 1997)'
_computing_publication_material 'SHELXL-97 (Sheldrick, 2008)'
_computing_structure_refinement 'SHELXL-97 (Sheldrick, 2008)'
_computing_structure_solution 'SHELXS-97 (Sheldrick, 2008)'
_diffrn_ambient_temperature 90.0(5)
_diffrn_measured_fraction_theta_full 0.926
_diffrn_measured_fraction_theta_max 0.926
_diffrn_measurement_device_type 'Bruker Kappa APEX-II DUO'
_diffrn_measurement_method '\f and \w scans'
_diffrn_radiation_monochromator 'QUAZAR multilayer optics'
_diffrn_radiation_source 'I\mS microfocus'
_diffrn_radiation_type CuK\a
_diffrn_radiation_wavelength 1.54178
_diffrn_reflns_av_R_equivalents 0.0929
_diffrn_reflns_av_sigmaI/netI 0.1900
_diffrn_reflns_limit_h_max 25
_diffrn_reflns_limit_h_min -23
_diffrn_reflns_limit_k_max 29
_diffrn_reflns_limit_k_min -28
_diffrn_reflns_limit_l_max 15
_diffrn_reflns_limit_l_min -20
_diffrn_reflns_number 14516
_diffrn_reflns_theta_full 55.62
_diffrn_reflns_theta_max 55.62
_diffrn_reflns_theta_min 2.89
_exptl_absorpt_coefficient_mu 2.491
_exptl_absorpt_correction_T_max 0.8637
_exptl_absorpt_correction_T_min 0.6574
_exptl_absorpt_correction_type multi-scan
_exptl_absorpt_process_details 'SADABS (Sheldrick, 2004)'
_exptl_crystal_colour brown
_exptl_crystal_density_diffrn 1.303
_exptl_crystal_density_method 'not measured'
_exptl_crystal_description needle
_exptl_crystal_F_000 4185
_exptl_crystal_size_max 0.24
_exptl_crystal_size_mid 0.03
_exptl_crystal_size_min 0.02
_refine_diff_density_max 0.885
_refine_diff_density_min -0.500
_refine_diff_density_rms 0.075
_refine_ls_extinction_method none
_refine_ls_goodness_of_fit_ref 0.884
_refine_ls_hydrogen_treatment mixed
_refine_ls_matrix_type full
_refine_ls_number_parameters 568
_refine_ls_number_reflns 6151
_refine_ls_number_restraints 0
_refine_ls_restrained_S_all 0.884
_refine_ls_R_factor_all 0.1780
_refine_ls_R_factor_gt 0.0900
_refine_ls_shift/su_max 0.000
_refine_ls_shift/su_mean 0.000
_refine_ls_structure_factor_coef Fsqd
_refine_ls_weighting_details 'calc w=1/[\s^2^(Fo^2^)+(0.1395P)^2^] where P=(Fo^2^+2Fc^2^)/3'
_refine_ls_weighting_scheme calc
_refine_ls_wR_factor_gt 0.2233
_refine_ls_wR_factor_ref 0.2524
_reflns_number_gt 2458
_reflns_number_total 6151
_reflns_threshold_expression I>2\s(I)
_cod_data_source_file NIHMS521254-supplement-X-ray_CIF.cif
_cod_data_source_block MS1
_cod_depositor_comments
;
The following automatic conversions were performed:

'_symmetry_cell_setting' value 'Monoclinic' changed to 'monoclinic'
according to the built-in table from CIF Core dictionary named
'cif_core.dic' version 2.4.1 from 2010-06-29.

Automatic conversion script
Id: cif_fix_values 5376 2017-05-30 11:51:03Z andrius 
;
_cod_original_cell_volume 10317.7(13)
_cod_original_sg_symbol_Hall '-C 2yc '
_cod_original_sg_symbol_H-M 'C 2/c  '
_cod_database_code 1548691

loop_
_symmetry_equiv_pos_as_xyz
'x, y, z'
'-x, y, -z+1/2'
'x+1/2, y+1/2, z'
'-x+1/2, y+1/2, -z+1/2'
'-x, -y, -z'
'x, -y, z-1/2'
'-x+1/2, -y+1/2, -z'
'x+1/2, -y+1/2, z-1/2'

loop_
_atom_site_label
_atom_site_type_symbol
_atom_site_fract_x
_atom_site_fract_y
_atom_site_fract_z
_atom_site_U_iso_or_equiv
_atom_site_adp_type
_atom_site_occupancy
_atom_site_symmetry_multiplicity
_atom_site_calc_flag
_atom_site_refinement_flags
_atom_site_disorder_assembly
_atom_site_disorder_group
Cu1 Cu 0.57560(6) 0.43211(4) 0.35821(8) 0.0589(5) Uani 1 1 d . . .
O1 O 0.6330(4) 0.2053(3) 0.3471(5) 0.117(3) Uani 1 1 d . . .
O2 O 0.6394(4) 0.2501(3) 0.2593(6) 0.089(3) Uani 1 1 d . . .
O3 O 0.5847(4) 0.6404(3) 0.2993(6) 0.108(3) Uani 1 1 d . . .
O4 O 0.5523(4) 0.6626(3) 0.3813(6) 0.121(3) Uani 1 1 d . . .
O5 O 0.3909(3) 0.4366(2) 0.4616(4) 0.0623(18) Uani 1 1 d . . .
O6 O 0.3350(3) 0.3712(2) 0.3933(4) 0.0712(19) Uani 1 1 d . . .
N1 N 0.5913(4) 0.3630(2) 0.3640(4) 0.058(2) Uani 1 1 d . . .
N2 N 0.6510(3) 0.4448(2) 0.3528(4) 0.052(2) Uani 1 1 d . . .
N3 N 0.5598(3) 0.4981(2) 0.3752(4) 0.054(2) Uani 1 1 d . . .
N4 N 0.4956(3) 0.4102(2) 0.3478(4) 0.0495(19) Uani 1 1 d . . .
N5 N 0.6291(5) 0.2438(3) 0.3124(7) 0.082(3) Uani 1 1 d . . .
N6 N 0.5635(5) 0.6301(4) 0.3452(8) 0.111(4) Uani 1 1 d . . .
N7 N 0.3800(4) 0.4024(3) 0.4134(5) 0.060(2) Uani 1 1 d . . .
C1 C 0.5416(5) 0.3341(3) 0.3561(6) 0.060(3) Uani 1 1 d . . .
C2 C 0.5535(5) 0.2845(3) 0.3454(6) 0.066(3) Uani 1 1 d . . .
H2 H 0.5281 0.2564 0.3418 0.079 Uiso 1 1 calc R . .
C3 C 0.6091(5) 0.2855(3) 0.3415(6) 0.060(3) Uani 1 1 d . . .
C4 C 0.6341(5) 0.3353(3) 0.3511(6) 0.061(3) Uani 1 1 d . . .
C5 C 0.6897(4) 0.3587(3) 0.3557(5) 0.053(2) Uani 1 1 d . . .
C6 C 0.6995(5) 0.4104(3) 0.3651(6) 0.059(3) Uani 1 1 d . . .
C7 C 0.7630(4) 0.4343(3) 0.3941(5) 0.057(3) Uani 1 1 d . . .
H7 H 0.8028 0.4188 0.4043 0.069 Uiso 1 1 calc R . .
C8 C 0.7563(5) 0.4825(3) 0.4044(6) 0.063(3) Uani 1 1 d . . .
H8 H 0.7902 0.5074 0.4240 0.076 Uiso 1 1 calc R . .
C9 C 0.6860(5) 0.4889(3) 0.3793(6) 0.059(3) Uani 1 1 d . . .
C10 C 0.6583(4) 0.5342(3) 0.3819(5) 0.050(2) Uani 1 1 d . . .
C11 C 0.5926(5) 0.5381(3) 0.3691(6) 0.059(3) Uani 1 1 d . . .
C12 C 0.5517(5) 0.5802(3) 0.3558(6) 0.055(3) Uani 1 1 d . . .
C13 C 0.4963(4) 0.5680(3) 0.3522(6) 0.058(3) Uani 1 1 d . . .
H13 H 0.4610 0.5892 0.3437 0.070 Uiso 1 1 calc R . .
C14 C 0.5014(4) 0.5153(3) 0.3641(5) 0.049(2) Uani 1 1 d . . .
C15 C 0.4521(5) 0.4866(3) 0.3650(6) 0.062(3) Uani 1 1 d . . .
C16 C 0.4536(4) 0.4344(3) 0.3643(6) 0.059(3) Uani 1 1 d . . .
C17 C 0.4211(4) 0.3972(3) 0.3807(6) 0.055(3) Uani 1 1 d . . .
C18 C 0.4427(5) 0.3519(3) 0.3739(6) 0.061(3) Uani 1 1 d . . .
H18 H 0.4273 0.3206 0.3788 0.073 Uiso 1 1 calc R . .
C19 C 0.4914(4) 0.3614(3) 0.3583(6) 0.050(3) Uani 1 1 d . . .
C20 C 0.7413(4) 0.3272(3) 0.3592(7) 0.063(3) Uani 1 1 d . . .
C21 C 0.7765(4) 0.2910(3) 0.4213(6) 0.064(3) Uani 1 1 d . . .
H21 H 0.7672 0.2864 0.4626 0.077 Uiso 1 1 calc R . .
C22 C 0.8246(4) 0.2621(3) 0.4219(7) 0.063(3) Uani 1 1 d . . .
H22 H 0.8475 0.2374 0.4635 0.076 Uiso 1 1 calc R . .
C23 C 0.8402(5) 0.2680(3) 0.3645(7) 0.064(3) Uani 1 1 d . . .
C24 C 0.8062(5) 0.3035(3) 0.3035(6) 0.070(3) Uani 1 1 d . . .
H24 H 0.8157 0.3078 0.2623 0.084 Uiso 1 1 calc R . .
C25 C 0.7584(5) 0.3325(3) 0.3025(7) 0.077(3) Uani 1 1 d . . .
H25 H 0.7362 0.3573 0.2609 0.093 Uiso 1 1 calc R . .
C26 C 0.8930(5) 0.2334(3) 0.3643(8) 0.071(3) Uani 1 1 d . . .
C27 C 0.8554(6) 0.1877(4) 0.3131(10) 0.160(7) Uani 1 1 d . . .
H27A H 0.8349 0.1707 0.3384 0.241 Uiso 1 1 calc R . .
H27B H 0.8875 0.1656 0.3120 0.241 Uiso 1 1 calc R . .
H27C H 0.8195 0.1976 0.2559 0.241 Uiso 1 1 calc R . .
C28 C 0.9456(6) 0.2168(5) 0.4491(8) 0.148(6) Uani 1 1 d . . .
H28A H 0.9239 0.2016 0.4745 0.222 Uiso 1 1 calc R . .
H28B H 0.9729 0.2451 0.4829 0.222 Uiso 1 1 calc R . .
H28C H 0.9751 0.1926 0.4468 0.222 Uiso 1 1 calc R . .
C29 C 0.9216(5) 0.2549(4) 0.3201(7) 0.101(4) Uani 1 1 d . . .
H29A H 0.8844 0.2649 0.2637 0.152 Uiso 1 1 calc R . .
H29B H 0.9500 0.2302 0.3164 0.152 Uiso 1 1 calc R . .
H29C H 0.9494 0.2837 0.3510 0.152 Uiso 1 1 calc R . .
C30 C 0.7011(4) 0.5799(3) 0.4050(7) 0.054(3) Uani 1 1 d . . .
C31 C 0.7261(5) 0.5927(3) 0.3581(6) 0.066(3) Uani 1 1 d . . .
H31 H 0.7144 0.5741 0.3102 0.079 Uiso 1 1 calc R . .
C32 C 0.7689(5) 0.6334(3) 0.3832(8) 0.082(4) Uani 1 1 d . . .
H32 H 0.7863 0.6420 0.3511 0.099 Uiso 1 1 calc R . .
C33 C 0.7874(5) 0.6619(4) 0.4510(9) 0.092(4) Uani 1 1 d . . .
C34 C 0.7586(5) 0.6477(4) 0.4945(7) 0.091(4) Uani 1 1 d . . .
H34 H 0.7693 0.6664 0.5419 0.109 Uiso 1 1 calc R . .
C35 C 0.7164(5) 0.6085(4) 0.4721(7) 0.072(3) Uani 1 1 d . . .
H35 H 0.6973 0.6008 0.5027 0.086 Uiso 1 1 calc R . .
C36 C 0.8358(7) 0.7054(6) 0.4766(13) 0.139(7) Uani 1 1 d . . .
C37 C 0.8549(7) 0.7268(5) 0.5616(12) 0.193(8) Uani 1 1 d . . .
H37A H 0.8768 0.7012 0.6047 0.289 Uiso 1 1 calc R . .
H37B H 0.8136 0.7383 0.5565 0.289 Uiso 1 1 calc R . .
H37C H 0.8864 0.7546 0.5774 0.289 Uiso 1 1 calc R . .
C38 C 0.8062(11) 0.7446(6) 0.4108(14) 0.249(12) Uani 1 1 d . . .
H38A H 0.7956 0.7306 0.3581 0.374 Uiso 1 1 calc R . .
H38B H 0.8393 0.7714 0.4283 0.374 Uiso 1 1 calc R . .
H38C H 0.7645 0.7575 0.4030 0.374 Uiso 1 1 calc R . .
C39 C 0.9001(8) 0.6845(6) 0.4870(15) 0.306(15) Uani 1 1 d . . .
H39A H 0.9225 0.6615 0.5342 0.459 Uiso 1 1 calc R . .
H39B H 0.9314 0.7115 0.4976 0.459 Uiso 1 1 calc R . .
H39C H 0.8877 0.6671 0.4359 0.459 Uiso 1 1 calc R . .
C40 C 0.3950(5) 0.5117(4) 0.3633(6) 0.059(3) Uani 1 1 d . . .
C41 C 0.4089(5) 0.5499(3) 0.4197(6) 0.059(3) Uani 1 1 d . . .
H41 H 0.4544 0.5606 0.4587 0.071 Uiso 1 1 calc R . .
C42 C 0.3560(5) 0.5717(3) 0.4181(6) 0.064(3) Uani 1 1 d . . .
H42 H 0.3655 0.5983 0.4551 0.076 Uiso 1 1 calc R . .
C43 C 0.2890(5) 0.5561(3) 0.3641(7) 0.062(3) Uani 1 1 d . . .
C44 C 0.2760(4) 0.5186(3) 0.3076(6) 0.058(3) Uani 1 1 d . . .
H44 H 0.2305 0.5083 0.2679 0.070 Uiso 1 1 calc R . .
C45 C 0.3287(5) 0.4965(3) 0.3092(6) 0.060(3) Uani 1 1 d . . .
H45 H 0.3191 0.4700 0.2721 0.072 Uiso 1 1 calc R . .
C46 C 0.2277(5) 0.5793(4) 0.3615(7) 0.075(3) Uani 1 1 d . . .
C47 C 0.1793(4) 0.6021(3) 0.2759(6) 0.077(3) Uani 1 1 d . . .
H47A H 0.1634 0.5766 0.2329 0.115 Uiso 1 1 calc R . .
H47B H 0.2030 0.6280 0.2664 0.115 Uiso 1 1 calc R . .
H47C H 0.1402 0.6165 0.2731 0.115 Uiso 1 1 calc R . .
C48 C 0.1916(5) 0.5375(4) 0.3751(7) 0.093(4) Uani 1 1 d . . .
H48A H 0.1759 0.5127 0.3311 0.140 Uiso 1 1 calc R . .
H48B H 0.1524 0.5508 0.3732 0.140 Uiso 1 1 calc R . .
H48C H 0.2233 0.5222 0.4298 0.140 Uiso 1 1 calc R . .
C49 C 0.2521(5) 0.6197(4) 0.4286(7) 0.089(3) Uani 1 1 d . . .
H49A H 0.2745 0.6461 0.4181 0.133 Uiso 1 1 calc R . .
H49B H 0.2844 0.6055 0.4840 0.133 Uiso 1 1 calc R . .
H49C H 0.2129 0.6332 0.4266 0.133 Uiso 1 1 calc R . .

loop_
_atom_site_aniso_label
_atom_site_aniso_U_11
_atom_site_aniso_U_22
_atom_site_aniso_U_33
_atom_site_aniso_U_23
_atom_site_aniso_U_13
_atom_site_aniso_U_12
Cu1 0.0697(9) 0.0440(8) 0.0688(11) -0.0016(8) 0.0425(8) 0.0037(7)
O1 0.192(8) 0.059(5) 0.143(9) 0.021(5) 0.120(7) 0.039(5)
O2 0.110(6) 0.065(5) 0.101(8) -0.009(5) 0.065(6) 0.005(4)
O3 0.107(6) 0.080(5) 0.147(9) -0.006(5) 0.078(6) -0.005(4)
O4 0.126(6) 0.078(6) 0.177(10) -0.017(6) 0.097(7) 0.007(5)
O5 0.080(4) 0.051(4) 0.066(5) -0.014(4) 0.047(4) -0.012(3)
O6 0.079(4) 0.057(4) 0.084(6) -0.012(4) 0.050(4) -0.014(4)
N1 0.065(5) 0.041(4) 0.061(6) -0.014(4) 0.031(5) -0.003(4)
N2 0.081(5) 0.040(4) 0.054(6) -0.007(4) 0.050(5) 0.004(4)
N3 0.051(4) 0.053(5) 0.062(6) -0.013(4) 0.035(4) 0.000(4)
N4 0.063(4) 0.049(4) 0.046(5) 0.008(4) 0.036(4) 0.005(4)
N5 0.088(6) 0.039(6) 0.106(10) 0.015(6) 0.046(7) 0.018(5)
N6 0.096(8) 0.099(9) 0.142(12) 0.011(9) 0.070(8) 0.019(7)
N7 0.061(5) 0.044(5) 0.057(7) 0.010(5) 0.022(5) -0.007(4)
C1 0.056(6) 0.056(6) 0.052(7) 0.007(5) 0.021(5) 0.002(5)
C2 0.066(6) 0.042(6) 0.070(8) 0.004(5) 0.027(6) 0.001(5)
C3 0.078(7) 0.029(5) 0.078(8) 0.004(5) 0.046(6) 0.009(5)
C4 0.075(7) 0.057(7) 0.054(7) 0.007(5) 0.040(6) 0.022(6)
C5 0.061(6) 0.045(6) 0.053(7) 0.005(5) 0.032(5) 0.009(5)
C6 0.077(7) 0.051(6) 0.057(8) -0.004(5) 0.042(6) 0.007(5)
C7 0.045(5) 0.068(7) 0.055(7) 0.008(6) 0.026(5) 0.004(5)
C8 0.067(6) 0.046(6) 0.084(8) -0.006(6) 0.047(6) 0.009(5)
C9 0.078(7) 0.051(6) 0.059(7) -0.005(6) 0.044(6) 0.009(5)
C10 0.064(6) 0.048(6) 0.033(6) -0.001(5) 0.023(5) 0.000(5)
C11 0.076(7) 0.059(6) 0.054(7) -0.010(6) 0.043(6) -0.005(6)
C12 0.083(7) 0.018(5) 0.067(8) 0.016(5) 0.046(6) 0.011(5)
C13 0.057(6) 0.054(6) 0.077(8) 0.002(6) 0.046(6) 0.010(5)
C14 0.053(5) 0.038(5) 0.061(7) -0.009(5) 0.035(5) 0.001(5)
C15 0.067(6) 0.049(6) 0.073(8) 0.000(6) 0.041(6) -0.003(5)
C16 0.053(6) 0.057(6) 0.068(8) 0.003(6) 0.035(6) -0.005(5)
C17 0.059(6) 0.064(7) 0.064(8) -0.010(6) 0.048(6) -0.009(5)
C18 0.086(7) 0.039(5) 0.061(8) 0.002(5) 0.044(6) 0.003(5)
C19 0.056(6) 0.032(5) 0.063(8) 0.007(5) 0.034(5) -0.005(5)
C20 0.060(6) 0.054(6) 0.079(9) -0.001(6) 0.042(6) 0.013(5)
C21 0.068(6) 0.055(6) 0.078(9) 0.009(6) 0.046(6) 0.003(5)
C22 0.067(6) 0.052(6) 0.076(9) 0.013(6) 0.043(6) 0.011(5)
C23 0.064(6) 0.051(6) 0.074(9) 0.013(6) 0.037(7) 0.015(5)
C24 0.082(7) 0.063(6) 0.081(9) 0.003(6) 0.055(7) 0.022(6)
C25 0.108(8) 0.055(6) 0.091(10) 0.014(6) 0.070(8) 0.023(6)
C26 0.090(7) 0.053(6) 0.105(10) 0.012(7) 0.075(8) 0.012(6)
C27 0.162(12) 0.076(9) 0.31(2) -0.058(11) 0.171(15) -0.008(9)
C28 0.133(10) 0.234(16) 0.112(12) 0.099(12) 0.090(10) 0.136(11)
C29 0.100(8) 0.111(9) 0.115(11) 0.020(8) 0.074(8) 0.027(7)
C30 0.067(6) 0.046(6) 0.067(8) -0.001(6) 0.047(6) 0.000(5)
C31 0.086(7) 0.047(6) 0.093(9) -0.013(6) 0.067(7) -0.009(5)
C32 0.093(8) 0.045(6) 0.138(12) -0.010(7) 0.083(8) -0.006(6)
C33 0.070(7) 0.065(8) 0.150(13) -0.022(8) 0.068(9) -0.016(6)
C34 0.069(7) 0.082(8) 0.110(11) -0.047(8) 0.045(7) -0.018(6)
C35 0.072(7) 0.073(7) 0.082(9) -0.032(7) 0.050(7) -0.013(6)
C36 0.097(10) 0.138(13) 0.22(2) -0.102(14) 0.115(12) -0.064(10)
C37 0.169(15) 0.117(12) 0.25(2) -0.047(14) 0.091(15) -0.080(10)
C38 0.30(3) 0.138(16) 0.35(3) 0.035(18) 0.21(3) -0.086(16)
C39 0.157(15) 0.193(18) 0.60(4) -0.16(2) 0.23(2) -0.095(14)
C40 0.062(6) 0.062(6) 0.063(8) -0.001(6) 0.041(6) -0.009(5)
C41 0.058(6) 0.054(6) 0.062(8) 0.008(6) 0.031(6) 0.003(5)
C42 0.061(6) 0.050(6) 0.074(8) -0.006(6) 0.035(6) 0.000(5)
C43 0.070(7) 0.066(7) 0.068(8) 0.013(6) 0.050(7) 0.008(6)
C44 0.056(6) 0.066(6) 0.058(7) 0.005(6) 0.035(6) 0.010(5)
C45 0.073(7) 0.040(5) 0.065(8) 0.004(5) 0.038(6) -0.001(5)
C46 0.069(7) 0.087(8) 0.067(8) 0.001(7) 0.037(6) 0.011(6)
C47 0.083(7) 0.086(7) 0.067(8) 0.020(7) 0.046(7) 0.034(6)
C48 0.084(7) 0.108(9) 0.114(11) 0.005(8) 0.072(8) 0.004(7)
C49 0.087(7) 0.100(8) 0.086(9) -0.010(8) 0.053(7) 0.030(6)

loop_
_atom_type_symbol
_atom_type_description
_atom_type_scat_dispersion_real
_atom_type_scat_dispersion_imag
_atom_type_scat_source
C C 0.0181 0.0091 'International Tables Vol C Tables 4.2.6.8 and 6.1.1.4'
H H 0.0000 0.0000 'International Tables Vol C Tables 4.2.6.8 and 6.1.1.4'
N N 0.0311 0.0180 'International Tables Vol C Tables 4.2.6.8 and 6.1.1.4'
O O 0.0492 0.0322 'International Tables Vol C Tables 4.2.6.8 and 6.1.1.4'
Cl Cl 0.3639 0.7018 'International Tables Vol C Tables 4.2.6.8 and 6.1.1.4'
Cu Cu -1.9646 0.5888 'International Tables Vol C Tables 4.2.6.8 and 6.1.1.4'

loop_
_geom_angle_atom_site_label_1
_geom_angle_atom_site_label_2
_geom_angle_atom_site_label_3
_geom_angle
_geom_angle_site_symmetry_1
_geom_angle_site_symmetry_3
N2 Cu1 N4 169.0(3) . .
N2 Cu1 N3 97.2(3) . .
N4 Cu1 N3 91.7(3) . .
N2 Cu1 N1 91.2(3) . .
N4 Cu1 N1 81.3(3) . .
N3 Cu1 N1 166.3(3) . .
C1 N1 C4 110.3(7) . .
C1 N1 Cu1 115.7(6) . .
C4 N1 Cu1 131.1(6) . .
C9 N2 C6 104.5(7) . .
C9 N2 Cu1 121.9(6) . .
C6 N2 Cu1 126.1(6) . .
C14 N3 C11 106.9(7) . .
C14 N3 Cu1 125.5(6) . .
C11 N3 Cu1 123.4(5) . .
C19 N4 C16 108.0(7) . .
C19 N4 Cu1 116.5(6) . .
C16 N4 Cu1 130.1(6) . .
O2 N5 O1 127.4(11) . .
O2 N5 C3 119.5(9) . .
O1 N5 C3 113.1(10) . .
O4 N6 O3 122.0(12) . .
O4 N6 C12 118.2(12) . .
O3 N6 C12 119.8(11) . .
O5 N7 O6 121.8(8) . .
O5 N7 C17 119.9(7) . .
O6 N7 C17 118.3(8) . .
N1 C1 C2 109.5(8) . .
N1 C1 C19 112.9(8) . .
C2 C1 C19 137.6(9) . .
C3 C2 C1 105.6(8) . .
C3 C2 H2 127.2 . .
C1 C2 H2 127.2 . .
C2 C3 C4 110.6(8) . .
C2 C3 N5 122.9(9) . .
C4 C3 N5 125.1(9) . .
N1 C4 C5 119.6(8) . .
N1 C4 C3 103.7(8) . .
C5 C4 C3 136.5(8) . .
C6 C5 C4 122.0(8) . .
C6 C5 C20 120.0(8) . .
C4 C5 C20 117.8(8) . .
N2 C6 C5 125.4(8) . .
N2 C6 C7 110.5(8) . .
C5 C6 C7 123.9(8) . .
C8 C7 C6 108.1(8) . .
C8 C7 H7 126.0 . .
C6 C7 H7 126.0 . .
C7 C8 C9 105.9(8) . .
C7 C8 H8 127.1 . .
C9 C8 H8 127.1 . .
N2 C9 C10 125.1(8) . .
N2 C9 C8 110.9(7) . .
C10 C9 C8 124.0(8) . .
C9 C10 C11 122.7(8) . .
C9 C10 C30 118.7(8) . .
C11 C10 C30 118.5(7) . .
N3 C11 C12 106.5(7) . .
N3 C11 C10 122.6(8) . .
C12 C11 C10 130.8(9) . .
C13 C12 N6 120.1(9) . .
C13 C12 C11 111.6(8) . .
N6 C12 C11 128.2(10) . .
C12 C13 C14 104.3(7) . .
C12 C13 H13 127.9 . .
C14 C13 H13 127.9 . .
N3 C14 C15 125.9(8) . .
N3 C14 C13 110.6(7) . .
C15 C14 C13 123.4(8) . .
C14 C15 C16 121.6(8) . .
C14 C15 C40 119.6(8) . .
C16 C15 C40 118.7(8) . .
N4 C16 C17 105.8(8) . .
N4 C16 C15 120.4(8) . .
C17 C16 C15 133.8(9) . .
C18 C17 C16 109.7(8) . .
C18 C17 N7 121.0(8) . .
C16 C17 N7 128.6(8) . .
C17 C18 C19 105.2(8) . .
C17 C18 H18 127.4 . .
C19 C18 H18 127.4 . .
N4 C19 C18 111.0(8) . .
N4 C19 C1 111.8(8) . .
C18 C19 C1 137.1(8) . .
C25 C20 C21 117.1(9) . .
C25 C20 C5 121.2(10) . .
C21 C20 C5 121.7(10) . .
C22 C21 C20 119.5(9) . .
C22 C21 H21 120.3 . .
C20 C21 H21 120.3 . .
C23 C22 C21 122.1(9) . .
C23 C22 H22 119.0 . .
C21 C22 H22 119.0 . .
C22 C23 C24 118.9(9) . .
C22 C23 C26 121.1(9) . .
C24 C23 C26 119.9(10) . .
C25 C24 C23 119.5(10) . .
C25 C24 H24 120.2 . .
C23 C24 H24 120.2 . .
C24 C25 C20 122.9(10) . .
C24 C25 H25 118.6 . .
C20 C25 H25 118.6 . .
C28 C26 C29 112.9(9) . .
C28 C26 C27 107.4(10) . .
C29 C26 C27 103.7(10) . .
C28 C26 C23 111.0(9) . .
C29 C26 C23 113.2(8) . .
C27 C26 C23 108.2(8) . .
C26 C27 H27A 109.5 . .
C26 C27 H27B 109.5 . .
H27A C27 H27B 109.5 . .
C26 C27 H27C 109.5 . .
H27A C27 H27C 109.5 . .
H27B C27 H27C 109.5 . .
C26 C28 H28A 109.5 . .
C26 C28 H28B 109.5 . .
H28A C28 H28B 109.5 . .
C26 C28 H28C 109.5 . .
H28A C28 H28C 109.5 . .
H28B C28 H28C 109.5 . .
C26 C29 H29A 109.5 . .
C26 C29 H29B 109.5 . .
H29A C29 H29B 109.5 . .
C26 C29 H29C 109.5 . .
H29A C29 H29C 109.5 . .
H29B C29 H29C 109.5 . .
C35 C30 C31 120.0(9) . .
C35 C30 C10 121.3(9) . .
C31 C30 C10 118.7(9) . .
C30 C31 C32 118.1(10) . .
C30 C31 H31 121.0 . .
C32 C31 H31 121.0 . .
C33 C32 C31 124.0(10) . .
C33 C32 H32 118.0 . .
C31 C32 H32 118.0 . .
C32 C33 C34 114.9(10) . .
C32 C33 C36 121.6(13) . .
C34 C33 C36 123.4(13) . .
C35 C34 C33 123.2(11) . .
C35 C34 H34 118.4 . .
C33 C34 H34 118.4 . .
C34 C35 C30 119.8(10) . .
C34 C35 H35 120.1 . .
C30 C35 H35 120.1 . .
C38 C36 C33 111.6(14) . .
C38 C36 C39 109.2(16) . .
C33 C36 C39 105.8(11) . .
C38 C36 C37 110.6(14) . .
C33 C36 C37 110.6(14) . .
C39 C36 C37 108.9(15) . .
C36 C37 H37A 109.5 . .
C36 C37 H37B 109.5 . .
H37A C37 H37B 109.5 . .
C36 C37 H37C 109.5 . .
H37A C37 H37C 109.5 . .
H37B C37 H37C 109.5 . .
C36 C38 H38A 109.5 . .
C36 C38 H38B 109.5 . .
H38A C38 H38B 109.5 . .
C36 C38 H38C 109.5 . .
H38A C38 H38C 109.5 . .
H38B C38 H38C 109.5 . .
C36 C39 H39A 109.5 . .
C36 C39 H39B 109.5 . .
H39A C39 H39B 109.5 . .
C36 C39 H39C 109.5 . .
H39A C39 H39C 109.5 . .
H39B C39 H39C 109.5 . .
C45 C40 C41 118.6(9) . .
C45 C40 C15 121.0(9) . .
C41 C40 C15 120.3(9) . .
C42 C41 C40 119.3(9) . .
C42 C41 H41 120.4 . .
C40 C41 H41 120.4 . .
C41 C42 C43 122.2(9) . .
C41 C42 H42 118.9 . .
C43 C42 H42 118.9 . .
C42 C43 C44 117.8(8) . .
C42 C43 C46 123.7(10) . .
C44 C43 C46 118.5(9) . .
C45 C44 C43 120.2(9) . .
C45 C44 H44 119.9 . .
C43 C44 H44 119.9 . .
C44 C45 C40 121.8(9) . .
C44 C45 H45 119.1 . .
C40 C45 H45 119.1 . .
C47 C46 C48 109.6(8) . .
C47 C46 C49 109.0(9) . .
C48 C46 C49 111.2(9) . .
C47 C46 C43 108.6(8) . .
C48 C46 C43 107.4(8) . .
C49 C46 C43 111.0(8) . .
C46 C47 H47A 109.5 . .
C46 C47 H47B 109.5 . .
H47A C47 H47B 109.5 . .
C46 C47 H47C 109.5 . .
H47A C47 H47C 109.5 . .
H47B C47 H47C 109.5 . .
C46 C48 H48A 109.5 . .
C46 C48 H48B 109.5 . .
H48A C48 H48B 109.5 . .
C46 C48 H48C 109.5 . .
H48A C48 H48C 109.5 . .
H48B C48 H48C 109.5 . .
C46 C49 H49A 109.5 . .
C46 C49 H49B 109.5 . .
H49A C49 H49B 109.5 . .
C46 C49 H49C 109.5 . .
H49A C49 H49C 109.5 . .
H49B C49 H49C 109.5 . .

loop_
_geom_bond_atom_site_label_1
_geom_bond_atom_site_label_2
_geom_bond_distance
_geom_bond_site_symmetry_2
Cu1 N2 1.886(6) .
Cu1 N4 1.891(6) .
Cu1 N3 1.895(6) .
Cu1 N1 1.903(6) .
O1 N5 1.218(10) .
O2 N5 1.197(10) .
O3 N6 1.276(11) .
O4 N6 1.244(11) .
O5 N7 1.235(8) .
O6 N7 1.242(8) .
N1 C1 1.351(9) .
N1 C4 1.395(9) .
N2 C9 1.380(10) .
N2 C6 1.394(9) .
N3 C14 1.362(9) .
N3 C11 1.381(10) .
N4 C19 1.351(9) .
N4 C16 1.375(10) .
N5 C3 1.457(12) .
N6 C12 1.420(12) .
N7 C17 1.440(10) .
C1 C2 1.414(11) .
C1 C19 1.425(11) .
C2 C3 1.367(11) .
C2 H2 0.9500 .
C3 C4 1.445(11) .
C4 C5 1.423(11) .
C5 C6 1.415(11) .
C5 C20 1.466(11) .
C6 C7 1.434(11) .
C7 C8 1.347(10) .
C7 H7 0.9500 .
C8 C9 1.463(11) .
C8 H8 0.9500 .
C9 C10 1.409(11) .
C10 C11 1.440(11) .
C10 C30 1.503(11) .
C11 C12 1.425(11) .
C12 C13 1.322(10) .
C13 C14 1.441(10) .
C13 H13 0.9500 .
C14 C15 1.415(11) .
C15 C16 1.417(11) .
C15 C40 1.500(11) .
C16 C17 1.411(11) .
C17 C18 1.367(10) .
C18 C19 1.377(10) .
C18 H18 0.9500 .
C20 C25 1.376(11) .
C20 C21 1.406(12) .
C21 C22 1.380(11) .
C21 H21 0.9500 .
C22 C23 1.366(11) .
C22 H22 0.9500 .
C23 C24 1.378(12) .
C23 C26 1.569(12) .
C24 C25 1.372(11) .
C24 H24 0.9500 .
C25 H25 0.9500 .
C26 C28 1.467(13) .
C26 C29 1.480(11) .
C26 C27 1.521(13) .
C27 H27A 0.9800 .
C27 H27B 0.9800 .
C27 H27C 0.9800 .
C28 H28A 0.9800 .
C28 H28B 0.9800 .
C28 H28C 0.9800 .
C29 H29A 0.9800 .
C29 H29B 0.9800 .
C29 H29C 0.9800 .
C30 C35 1.376(11) .
C30 C31 1.379(11) .
C31 C32 1.392(11) .
C31 H31 0.9500 .
C32 C33 1.366(13) .
C32 H32 0.9500 .
C33 C34 1.405(13) .
C33 C36 1.522(15) .
C34 C35 1.354(12) .
C34 H34 0.9500 .
C35 H35 0.9500 .
C36 C38 1.50(2) .
C36 C39 1.534(17) .
C36 C37 1.555(19) .
C37 H37A 0.9800 .
C37 H37B 0.9800 .
C37 H37C 0.9800 .
C38 H38A 0.9800 .
C38 H38B 0.9800 .
C38 H38C 0.9800 .
C39 H39A 0.9800 .
C39 H39B 0.9800 .
C39 H39C 0.9800 .
C40 C45 1.376(11) .
C40 C41 1.405(11) .
C41 C42 1.373(10) .
C41 H41 0.9500 .
C42 C43 1.390(11) .
C42 H42 0.9500 .
C43 C44 1.396(11) .
C43 C46 1.561(12) .
C44 C45 1.373(10) .
C44 H44 0.9500 .
C45 H45 0.9500 .
C46 C47 1.518(12) .
C46 C48 1.533(12) .
C46 C49 1.542(12) .
C47 H47A 0.9800 .
C47 H47B 0.9800 .
C47 H47C 0.9800 .
C48 H48A 0.9800 .
C48 H48B 0.9800 .
C48 H48C 0.9800 .
C49 H49A 0.9800 .
C49 H49B 0.9800 .
C49 H49C 0.9800 .

loop_
_geom_torsion_atom_site_label_1
_geom_torsion_atom_site_label_2
_geom_torsion_atom_site_label_3
_geom_torsion_atom_site_label_4
_geom_torsion
_geom_torsion_site_symmetry_1
_geom_torsion_site_symmetry_2
_geom_torsion_site_symmetry_3
_geom_torsion_site_symmetry_4
N2 Cu1 N1 C1 -170.1(7) . . . .
N4 Cu1 N1 C1 1.8(6) . . . .
N3 Cu1 N1 C1 61.5(15) . . . .
N2 Cu1 N1 C4 -11.3(8) . . . .
N4 Cu1 N1 C4 160.6(8) . . . .
N3 Cu1 N1 C4 -139.7(12) . . . .
N4 Cu1 N2 C9 158.7(13) . . . .
N3 Cu1 N2 C9 15.0(7) . . . .
N1 Cu1 N2 C9 -154.3(7) . . . .
N4 Cu1 N2 C6 -56.3(18) . . . .
N3 Cu1 N2 C6 160.0(7) . . . .
N1 Cu1 N2 C6 -9.3(7) . . . .
N2 Cu1 N3 C14 162.9(7) . . . .
N4 Cu1 N3 C14 -10.6(7) . . . .
N1 Cu1 N3 C14 -69.2(16) . . . .
N2 Cu1 N3 C11 8.9(7) . . . .
N4 Cu1 N3 C11 -164.7(7) . . . .
N1 Cu1 N3 C11 136.8(12) . . . .
N2 Cu1 N4 C19 54.6(18) . . . .
N3 Cu1 N4 C19 -161.3(6) . . . .
N1 Cu1 N4 C19 6.9(6) . . . .
N2 Cu1 N4 C16 -154.9(13) . . . .
N3 Cu1 N4 C16 -10.8(8) . . . .
N1 Cu1 N4 C16 157.4(8) . . . .
C4 N1 C1 C2 5.8(10) . . . .
Cu1 N1 C1 C2 168.8(6) . . . .
C4 N1 C1 C19 -172.7(7) . . . .
Cu1 N1 C1 C19 -9.6(10) . . . .
N1 C1 C2 C3 -4.1(11) . . . .
C19 C1 C2 C3 173.7(11) . . . .
C1 C2 C3 C4 1.1(11) . . . .
C1 C2 C3 N5 -165.8(9) . . . .
O2 N5 C3 C2 128.6(12) . . . .
O1 N5 C3 C2 -51.1(13) . . . .
O2 N5 C3 C4 -36.3(16) . . . .
O1 N5 C3 C4 143.9(10) . . . .
C1 N1 C4 C5 179.3(8) . . . .
Cu1 N1 C4 C5 19.7(12) . . . .
C1 N1 C4 C3 -4.8(10) . . . .
Cu1 N1 C4 C3 -164.5(6) . . . .
C2 C3 C4 N1 2.2(10) . . . .
N5 C3 C4 N1 168.7(9) . . . .
C2 C3 C4 C5 177.0(10) . . . .
N5 C3 C4 C5 -16.5(18) . . . .
N1 C4 C5 C6 -6.2(13) . . . .
C3 C4 C5 C6 179.7(10) . . . .
N1 C4 C5 C20 167.5(8) . . . .
C3 C4 C5 C20 -6.6(17) . . . .
C9 N2 C6 C5 172.6(9) . . . .
Cu1 N2 C6 C5 22.8(13) . . . .
C9 N2 C6 C7 -3.7(10) . . . .
Cu1 N2 C6 C7 -153.5(6) . . . .
C4 C5 C6 N2 -14.8(15) . . . .
C20 C5 C6 N2 171.6(9) . . . .
C4 C5 C6 C7 161.0(9) . . . .
C20 C5 C6 C7 -12.6(14) . . . .
N2 C6 C7 C8 3.2(11) . . . .
C5 C6 C7 C8 -173.2(9) . . . .
C6 C7 C8 C9 -1.2(10) . . . .
C6 N2 C9 C10 -177.2(9) . . . .
Cu1 N2 C9 C10 -25.8(13) . . . .
C6 N2 C9 C8 2.9(10) . . . .
Cu1 N2 C9 C8 154.3(6) . . . .
C7 C8 C9 N2 -1.1(11) . . . .
C7 C8 C9 C10 179.0(9) . . . .
N2 C9 C10 C11 9.9(14) . . . .
C8 C9 C10 C11 -170.2(9) . . . .
N2 C9 C10 C30 -174.6(8) . . . .
C8 C9 C10 C30 5.3(14) . . . .
C14 N3 C11 C12 1.4(10) . . . .
Cu1 N3 C11 C12 159.6(6) . . . .
C14 N3 C11 C10 176.7(8) . . . .
Cu1 N3 C11 C10 -25.1(12) . . . .
C9 C10 C11 N3 17.6(13) . . . .
C30 C10 C11 N3 -158.0(8) . . . .
C9 C10 C11 C12 -168.4(10) . . . .
C30 C10 C11 C12 16.1(15) . . . .
O4 N6 C12 C13 43.4(16) . . . .
O3 N6 C12 C13 -136.2(11) . . . .
O4 N6 C12 C11 -138.0(11) . . . .
O3 N6 C12 C11 42.4(17) . . . .
N3 C11 C12 C13 -1.1(11) . . . .
C10 C11 C12 C13 -175.8(9) . . . .
N3 C11 C12 N6 -179.7(10) . . . .
C10 C11 C12 N6 5.5(18) . . . .
N6 C12 C13 C14 179.0(10) . . . .
C11 C12 C13 C14 0.3(11) . . . .
C11 N3 C14 C15 179.6(8) . . . .
Cu1 N3 C14 C15 22.1(12) . . . .
C11 N3 C14 C13 -1.3(10) . . . .
Cu1 N3 C14 C13 -158.9(6) . . . .
C12 C13 C14 N3 0.7(10) . . . .
C12 C13 C14 C15 179.7(8) . . . .
N3 C14 C15 C16 -10.7(14) . . . .
C13 C14 C15 C16 170.4(9) . . . .
N3 C14 C15 C40 171.8(8) . . . .
C13 C14 C15 C40 -7.1(14) . . . .
C19 N4 C16 C17 -3.1(9) . . . .
Cu1 N4 C16 C17 -155.5(6) . . . .
C19 N4 C16 C15 174.7(8) . . . .
Cu1 N4 C16 C15 22.3(12) . . . .
C14 C15 C16 N4 -11.5(14) . . . .
C40 C15 C16 N4 166.0(8) . . . .
C14 C15 C16 C17 165.5(9) . . . .
C40 C15 C16 C17 -17.0(16) . . . .
N4 C16 C17 C18 -0.4(10) . . . .
C15 C16 C17 C18 -177.7(10) . . . .
N4 C16 C17 N7 169.8(8) . . . .
C15 C16 C17 N7 -7.5(17) . . . .
O5 N7 C17 C18 139.0(9) . . . .
O6 N7 C17 C18 -39.4(12) . . . .
O5 N7 C17 C16 -30.2(13) . . . .
O6 N7 C17 C16 151.4(9) . . . .
C16 C17 C18 C19 3.6(11) . . . .
N7 C17 C18 C19 -167.5(8) . . . .
C16 N4 C19 C18 5.5(10) . . . .
Cu1 N4 C19 C18 162.2(6) . . . .
C16 N4 C19 C1 -170.4(7) . . . .
Cu1 N4 C19 C1 -13.7(10) . . . .
C17 C18 C19 N4 -5.6(11) . . . .
C17 C18 C19 C1 168.8(10) . . . .
N1 C1 C19 N4 14.7(11) . . . .
C2 C1 C19 N4 -163.1(11) . . . .
N1 C1 C19 C18 -159.7(10) . . . .
C2 C1 C19 C18 23(2) . . . .
C6 C5 C20 C25 -60.9(13) . . . .
C4 C5 C20 C25 125.2(10) . . . .
C6 C5 C20 C21 117.8(10) . . . .
C4 C5 C20 C21 -56.1(12) . . . .
C25 C20 C21 C22 -1.4(13) . . . .
C5 C20 C21 C22 179.9(8) . . . .
C20 C21 C22 C23 1.1(14) . . . .
C21 C22 C23 C24 -0.9(14) . . . .
C21 C22 C23 C26 -177.5(8) . . . .
C22 C23 C24 C25 1.1(14) . . . .
C26 C23 C24 C25 177.8(9) . . . .
C23 C24 C25 C20 -1.6(15) . . . .
C21 C20 C25 C24 1.7(15) . . . .
C5 C20 C25 C24 -179.6(9) . . . .
C22 C23 C26 C28 -31.4(13) . . . .
C24 C23 C26 C28 152.0(10) . . . .
C22 C23 C26 C29 -159.6(10) . . . .
C24 C23 C26 C29 23.8(13) . . . .
C22 C23 C26 C27 86.1(13) . . . .
C24 C23 C26 C27 -90.5(12) . . . .
C9 C10 C30 C35 -122.0(10) . . . .
C11 C10 C30 C35 53.7(12) . . . .
C9 C10 C30 C31 57.1(12) . . . .
C11 C10 C30 C31 -127.2(9) . . . .
C35 C30 C31 C32 2.8(13) . . . .
C10 C30 C31 C32 -176.3(8) . . . .
C30 C31 C32 C33 -0.5(15) . . . .
C31 C32 C33 C34 -1.3(16) . . . .
C31 C32 C33 C36 178.5(11) . . . .
C32 C33 C34 C35 0.7(16) . . . .
C36 C33 C34 C35 -179.0(12) . . . .
C33 C34 C35 C30 1.5(16) . . . .
C31 C30 C35 C34 -3.3(14) . . . .
C10 C30 C35 C34 175.8(8) . . . .
C32 C33 C36 C38 63.5(17) . . . .
C34 C33 C36 C38 -116.7(17) . . . .
C32 C33 C36 C39 -55(2) . . . .
C34 C33 C36 C39 124.6(15) . . . .
C32 C33 C36 C37 -172.9(12) . . . .
C34 C33 C36 C37 6.8(19) . . . .
C14 C15 C40 C45 132.5(9) . . . .
C16 C15 C40 C45 -45.0(13) . . . .
C14 C15 C40 C41 -50.5(12) . . . .
C16 C15 C40 C41 132.0(10) . . . .
C45 C40 C41 C42 -1.6(13) . . . .
C15 C40 C41 C42 -178.7(8) . . . .
C40 C41 C42 C43 2.2(13) . . . .
C41 C42 C43 C44 -3.0(14) . . . .
C41 C42 C43 C46 178.9(8) . . . .
C42 C43 C44 C45 3.3(13) . . . .
C46 C43 C44 C45 -178.5(8) . . . .
C43 C44 C45 C40 -2.9(13) . . . .
C41 C40 C45 C44 2.0(13) . . . .
C15 C40 C45 C44 179.0(8) . . . .
C42 C43 C46 C47 117.5(10) . . . .
C44 C43 C46 C47 -60.6(11) . . . .
C42 C43 C46 C48 -124.1(10) . . . .
C44 C43 C46 C48 57.8(11) . . . .
C42 C43 C46 C49 -2.4(13) . . . .
C44 C43 C46 C49 179.6(9) . . . .
